data_4083614
loop_
_publ_author_name
'Romain, Charles'
'Fliedel, Christophe'
'Bellemin-Laponnaz, St\'ephane'
'Dagorne, Samuel'

_publ_section_title
;
 NHC Bis-Phenolate Aluminum Chelates: Synthesis, Structure, and Use in
 Lactide and Trimethylene Carbonate Polymerization
;
_journal_issue 20
_journal_name_full Organometallics
_journal_page_first 5730
_journal_paper_doi 10.1021/om5004557
_journal_volume 33
_journal_year 2014
_chemical_formula_moiety 'C34 H52 Al Cl N2 O3'
_chemical_formula_sum 'C34 H52 Al Cl N2 O3'
_chemical_formula_weight 599.21
_chemical_name_systematic
;
 ?
;
_space_group_IT_number 14
_symmetry_cell_setting monoclinic
_symmetry_space_group_name_Hall '-P 2ybc'
_symmetry_space_group_name_H-M 'P 1 21/c 1'
_atom_sites_solution_hydrogens geom
_atom_sites_solution_primary direct
_atom_sites_solution_secondary difmap
_audit_creation_method SHELXL-97
_cell_angle_alpha 90.00
_cell_angle_beta 119.408(2)
_cell_angle_gamma 90.00
_cell_formula_units_Z 4
_cell_length_a 16.9777(5)
_cell_length_b 13.7568(3)
_cell_length_c 18.9188(5)
_cell_measurement_reflns_used 14351
_cell_measurement_temperature 173(2)
_cell_measurement_theta_max 27.485
_cell_measurement_theta_min 0.998
_cell_volume 3849.29(19)
_computing_cell_refinement 'Denzo (Nonius B.V., 1998)'
_computing_data_collection 'Collect (Nonius B.V., 1998)'
_computing_data_reduction 'Denzo (Nonius B.V., 1998)'
_computing_molecular_graphics 'PLATON 98 (Spek, 1998)'
_computing_publication_material 'SHELXL-97 (Sheldrick, 1997)'
_computing_structure_refinement 'SHELXL-97 (Sheldrick, 1997)'
_computing_structure_solution 'SHELXS-97 (Sheldrick, 1997)'
_diffrn_ambient_temperature 173(2)
_diffrn_measured_fraction_theta_full 0.998
_diffrn_measured_fraction_theta_max 0.998
_diffrn_measurement_device_type KappaCCD
_diffrn_measurement_method 'phi and omega scans'
_diffrn_radiation_monochromator graphite
_diffrn_radiation_source 'fine-focus sealed tube'
_diffrn_radiation_type MoK\a
_diffrn_radiation_wavelength 0.71073
_diffrn_reflns_av_R_equivalents 0.0652
_diffrn_reflns_av_sigmaI/netI 0.0575
_diffrn_reflns_limit_h_max 13
_diffrn_reflns_limit_h_min -21
_diffrn_reflns_limit_k_max 17
_diffrn_reflns_limit_k_min -17
_diffrn_reflns_limit_l_max 24
_diffrn_reflns_limit_l_min -24
_diffrn_reflns_number 23656
_diffrn_reflns_theta_full 27.44
_diffrn_reflns_theta_max 27.44
_diffrn_reflns_theta_min 1.38
_exptl_absorpt_coefficient_mu 0.152
_exptl_absorpt_correction_type none
_exptl_crystal_colour colorless
_exptl_crystal_density_diffrn 1.034
_exptl_crystal_density_method 'not measured'
_exptl_crystal_description prism
_exptl_crystal_F_000 1296
_exptl_crystal_size_max 0.40
_exptl_crystal_size_mid 0.30
_exptl_crystal_size_min 0.30
_platon_squeeze_details
;
 The residual electron density was assigned to one molecule of the
 pentane solvent [181/4 = 45 e per asymmetric unit; one molecule of
 C5H12 would give 42e].
;
_refine_diff_density_max 0.384
_refine_diff_density_min -0.475
_refine_diff_density_rms 0.109
_refine_ls_extinction_method none
_refine_ls_goodness_of_fit_ref 1.047
_refine_ls_hydrogen_treatment constr
_refine_ls_matrix_type full
_refine_ls_number_parameters 384
_refine_ls_number_reflns 8770
_refine_ls_number_restraints 0
_refine_ls_restrained_S_all 1.047
_refine_ls_R_factor_all 0.0873
_refine_ls_R_factor_gt 0.0633
_refine_ls_shift/su_max 0.000
_refine_ls_shift/su_mean 0.000
_refine_ls_structure_factor_coef Fsqd
_refine_ls_weighting_details 'calc w=1/[\s^2^(Fo^2^)+(0.1310P)^2^+0.0283P] where P=(Fo^2^+2Fc^2^)/3'
_refine_ls_weighting_scheme calc
_refine_ls_wR_factor_gt 0.1871
_refine_ls_wR_factor_ref 0.2021
_reflns_number_gt 6197
_reflns_number_total 8770
_reflns_threshold_expression I>2sigma(I)
_cod_data_source_file om5004557_si_002.cif
_cod_data_source_block shelxl
_cod_depositor_comments
;
The following automatic conversions were performed:

'_symmetry_cell_setting' value 'Monoclinic' changed to 'monoclinic'
according to
/usr/data/users/saulius/crontab/automatic-downloads/rss-feeds/ACS/lib/dictionaries/cif_core.dic
dictionary named 'cif_core.dic' version 2.4.2 from 2011-04-26.

Automatic conversion script
Id: cif_fix_values 2281 2013-09-26 08:29:07Z andrius 
;
_cod_original_cell_volume 3849.29(17)
_cod_original_sg_symbol_H-M 'P 21/c'
_cod_database_code 4083614

loop_
_symmetry_equiv_pos_as_xyz
'x, y, z'
'-x, y+1/2, -z+1/2'
'-x, -y, -z'
'x, -y-1/2, z-1/2'

loop_
_atom_site_label
_atom_site_type_symbol
_atom_site_fract_x
_atom_site_fract_y
_atom_site_fract_z
_atom_site_U_iso_or_equiv
_atom_site_adp_type
_atom_site_occupancy
_atom_site_symmetry_multiplicity
_atom_site_calc_flag
_atom_site_refinement_flags
C1 C 0.23209(14) 0.67757(14) 0.01744(12) 0.0315(4) Uani 1 1 d .
C2 C 0.15706(14) 0.67251(14) 0.03033(13) 0.0325(4) Uani 1 1 d .
C3 C 0.07067(14) 0.66918(15) -0.03872(13) 0.0367(5) Uani 1 1 d .
H3 H 0.0200 0.6643 -0.0304 0.044 Uiso 1 1 calc R
C4 C 0.05419(14) 0.67250(16) -0.11862(13) 0.0376(5) Uani 1 1 d .
C5 C 0.12857(14) 0.68104(16) -0.12932(13) 0.0373(5) Uani 1 1 d .
H5 H 0.1207 0.6852 -0.1825 0.045 Uiso 1 1 calc R
C6 C 0.21465(14) 0.68355(15) -0.06293(12) 0.0332(4) Uani 1 1 d .
C7 C 0.16821(15) 0.67522(15) 0.11603(13) 0.0363(5) Uani 1 1 d .
C8 C 0.21121(18) 0.77197(16) 0.15605(15) 0.0482(6) Uani 1 1 d .
H8A H 0.2179 0.7746 0.2105 0.072 Uiso 1 1 calc R
H8B H 0.1725 0.8256 0.1232 0.072 Uiso 1 1 calc R
H8C H 0.2708 0.7778 0.1601 0.072 Uiso 1 1 calc R
C9 C 0.22706(16) 0.59045(17) 0.16751(14) 0.0436(5) Uani 1 1 d .
H9A H 0.1998 0.5289 0.1406 0.065 Uiso 1 1 calc R
H9B H 0.2312 0.5920 0.2210 0.065 Uiso 1 1 calc R
H9C H 0.2877 0.5963 0.1738 0.065 Uiso 1 1 calc R
C10 C 0.07715(17) 0.6678(2) 0.11417(16) 0.0529(6) Uani 1 1 d .
H10A H 0.0473 0.6068 0.0879 0.079 Uiso 1 1 calc R
H10B H 0.0388 0.7227 0.0836 0.079 Uiso 1 1 calc R
H10C H 0.0871 0.6691 0.1698 0.079 Uiso 1 1 calc R
C11 C -0.04153(16) 0.66686(19) -0.19193(15) 0.0493(6) Uani 1 1 d .
C12 C -0.11490(18) 0.6658(3) -0.16705(18) 0.0724(9) Uani 1 1 d .
H12A H -0.1746 0.6636 -0.2157 0.109 Uiso 1 1 calc R
H12B H -0.1100 0.7247 -0.1360 0.109 Uiso 1 1 calc R
H12C H -0.1070 0.6085 -0.1335 0.109 Uiso 1 1 calc R
C13 C -0.0576(2) 0.7545(3) -0.2466(2) 0.0856(11) Uani 1 1 d .
H13A H -0.0166 0.7516 -0.2691 0.128 Uiso 1 1 calc R
H13B H -0.0463 0.8144 -0.2149 0.128 Uiso 1 1 calc R
H13C H -0.1203 0.7541 -0.2910 0.128 Uiso 1 1 calc R
C14 C -0.0495(2) 0.5730(3) -0.2382(2) 0.0854(11) Uani 1 1 d .
H14A H -0.0058 0.5742 -0.2579 0.128 Uiso 1 1 calc R
H14B H -0.1108 0.5674 -0.2844 0.128 Uiso 1 1 calc R
H14C H -0.0369 0.5172 -0.2020 0.128 Uiso 1 1 calc R
C15 C 0.36391(13) 0.64751(16) -0.04138(11) 0.0319(4) Uani 1 1 d .
H15 H 0.3669 0.5847 -0.0193 0.038 Uiso 1 1 calc R
C16 C 0.30995(15) 0.79700(17) -0.09603(14) 0.0396(5) Uani 1 1 d .
H16A H 0.3067 0.8468 -0.0598 0.047 Uiso 1 1 calc R
H16B H 0.2679 0.8149 -0.1531 0.047 Uiso 1 1 calc R
C17 C 0.40699(15) 0.78556(16) -0.08086(13) 0.0387(5) Uani 1 1 d .
H17A H 0.4086 0.7845 -0.1325 0.046 Uiso 1 1 calc R
H17B H 0.4465 0.8385 -0.0461 0.046 Uiso 1 1 calc R
C18 C 0.55435(13) 0.62669(13) 0.08785(11) 0.0277(4) Uani 1 1 d .
C19 C 0.64427(13) 0.59311(13) 0.13227(11) 0.0286(4) Uani 1 1 d .
C20 C 0.69929(13) 0.59990(13) 0.09676(11) 0.0287(4) Uani 1 1 d .
H20 H 0.7600 0.5781 0.1275 0.034 Uiso 1 1 calc R
C21 C 0.67100(13) 0.63666(14) 0.01887(12) 0.0301(4) Uani 1 1 d .
C22 C 0.58075(14) 0.66440(14) -0.02572(12) 0.0312(4) Uani 1 1 d .
H22 H 0.5575 0.6878 -0.0796 0.037 Uiso 1 1 calc R
C23 C 0.52487(13) 0.65807(14) 0.00780(11) 0.0298(4) Uani 1 1 d .
C24 C 0.68232(14) 0.55305(15) 0.21890(12) 0.0334(5) Uani 1 1 d .
C25 C 0.62249(16) 0.46973(17) 0.22036(13) 0.0430(5) Uani 1 1 d .
H25A H 0.6223 0.4163 0.1860 0.064 Uiso 1 1 calc R
H25B H 0.5606 0.4934 0.1998 0.064 Uiso 1 1 calc R
H25C H 0.6465 0.4465 0.2762 0.064 Uiso 1 1 calc R
C26 C 0.68728(17) 0.63431(17) 0.27632(13) 0.0451(6) Uani 1 1 d .
H26A H 0.6263 0.6589 0.2590 0.068 Uiso 1 1 calc R
H26B H 0.7252 0.6873 0.2751 0.068 Uiso 1 1 calc R
H26C H 0.7135 0.6087 0.3317 0.068 Uiso 1 1 calc R
C27 C 0.77807(16) 0.51205(18) 0.25214(13) 0.0451(6) Uani 1 1 d .
H27A H 0.7991 0.4855 0.3066 0.068 Uiso 1 1 calc R
H27B H 0.8189 0.5641 0.2549 0.068 Uiso 1 1 calc R
H27C H 0.7774 0.4604 0.2162 0.068 Uiso 1 1 calc R
C28 C 0.73448(14) 0.65088(15) -0.01621(13) 0.0337(4) Uani 1 1 d .
C29 C 0.68844(17) 0.6164(2) -0.10465(14) 0.0528(7) Uani 1 1 d .
H29A H 0.6718 0.5478 -0.1073 0.079 Uiso 1 1 calc R
H29B H 0.7302 0.6243 -0.1261 0.079 Uiso 1 1 calc R
H29C H 0.6339 0.6552 -0.1371 0.079 Uiso 1 1 calc R
C30 C 0.75641(19) 0.76003(18) -0.01248(18) 0.0554(7) Uani 1 1 d .
H30A H 0.7001 0.7970 -0.0418 0.083 Uiso 1 1 calc R
H30B H 0.7942 0.7713 -0.0376 0.083 Uiso 1 1 calc R
H30C H 0.7889 0.7812 0.0443 0.083 Uiso 1 1 calc R
C31 C 0.82338(15) 0.59481(18) 0.03123(15) 0.0462(6) Uani 1 1 d .
H31A H 0.8567 0.6201 0.0867 0.069 Uiso 1 1 calc R
H31B H 0.8600 0.6028 0.0046 0.069 Uiso 1 1 calc R
H31C H 0.8103 0.5257 0.0327 0.069 Uiso 1 1 calc R
C32 C 0.48299(19) 0.91263(18) 0.13631(16) 0.0545(7) Uani 1 1 d .
H32 H 0.4859 0.9135 0.1904 0.065 Uiso 1 1 calc R
C33 C 0.4252(3) 0.9981(2) 0.0866(2) 0.0892(11) Uani 1 1 d .
H33A H 0.4217 0.9984 0.0333 0.134 Uiso 1 1 calc R
H33B H 0.4525 1.0590 0.1150 0.134 Uiso 1 1 calc R
H33C H 0.3643 0.9919 0.0796 0.134 Uiso 1 1 calc R
C34 C 0.5773(2) 0.9160(3) 0.1497(2) 0.1012(13) Uani 1 1 d .
H34A H 0.6119 0.8610 0.1837 0.152 Uiso 1 1 calc R
H34B H 0.6062 0.9770 0.1769 0.152 Uiso 1 1 calc R
H34C H 0.5758 0.9122 0.0973 0.152 Uiso 1 1 calc R
N1 N 0.28937(12) 0.69922(13) -0.07713(10) 0.0348(4) Uani 1 1 d .
N2 N 0.43375(11) 0.69093(12) -0.03918(10) 0.0312(4) Uani 1 1 d .
O1 O 0.31738(10) 0.67554(11) 0.07865(8) 0.0380(4) Uani 1 1 d .
O2 O 0.49729(9) 0.62741(10) 0.11788(8) 0.0313(3) Uani 1 1 d .
O3 O 0.43949(12) 0.82656(11) 0.09582(9) 0.0447(4) Uani 1 1 d .
Al1 Al 0.42914(4) 0.71464(4) 0.13009(3) 0.02892(17) Uani 1 1 d .
Cl1 Cl 0.46643(4) 0.71594(4) 0.25643(3) 0.04421(18) Uani 1 1 d .

loop_
_atom_site_aniso_label
_atom_site_aniso_U_11
_atom_site_aniso_U_22
_atom_site_aniso_U_33
_atom_site_aniso_U_23
_atom_site_aniso_U_13
_atom_site_aniso_U_12
C1 0.0295(10) 0.0352(10) 0.0297(10) -0.0045(9) 0.0145(8) -0.0024(8)
C2 0.0355(11) 0.0317(10) 0.0346(11) -0.0012(9) 0.0206(9) 0.0009(8)
C3 0.0328(11) 0.0413(11) 0.0410(12) -0.0023(10) 0.0220(10) -0.0010(8)
C4 0.0313(11) 0.0439(12) 0.0350(11) -0.0002(10) 0.0141(9) -0.0009(9)
C5 0.0365(12) 0.0476(12) 0.0277(10) 0.0003(9) 0.0155(9) 0.0000(9)
C6 0.0317(11) 0.0411(11) 0.0320(11) -0.0008(9) 0.0196(9) 0.0004(8)
C7 0.0430(12) 0.0399(11) 0.0372(11) -0.0020(9) 0.0284(10) 0.0017(9)
C8 0.0605(16) 0.0462(13) 0.0448(14) -0.0067(11) 0.0313(12) 0.0033(11)
C9 0.0528(14) 0.0481(12) 0.0403(12) 0.0030(10) 0.0309(11) -0.0002(10)
C10 0.0477(14) 0.0760(17) 0.0499(14) 0.0017(13) 0.0355(12) 0.0027(12)
C11 0.0312(12) 0.0694(16) 0.0415(13) 0.0035(12) 0.0134(10) -0.0019(11)
C12 0.0325(14) 0.121(3) 0.0545(17) 0.0032(17) 0.0146(13) -0.0046(15)
C13 0.0411(16) 0.122(3) 0.074(2) 0.045(2) 0.0127(15) 0.0051(17)
C14 0.0518(17) 0.113(3) 0.070(2) -0.039(2) 0.0132(16) -0.0139(17)
C15 0.0336(11) 0.0436(11) 0.0207(9) -0.0063(9) 0.0150(8) -0.0028(8)
C16 0.0357(12) 0.0528(13) 0.0338(11) 0.0125(10) 0.0199(10) 0.0046(9)
C17 0.0375(12) 0.0542(13) 0.0307(11) 0.0087(10) 0.0216(9) 0.0034(9)
C18 0.0330(10) 0.0314(9) 0.0238(9) -0.0034(8) 0.0179(8) -0.0026(8)
C19 0.0375(11) 0.0240(9) 0.0259(9) -0.0023(8) 0.0169(8) -0.0031(8)
C20 0.0304(10) 0.0290(9) 0.0270(10) 0.0001(8) 0.0142(8) 0.0002(7)
C21 0.0342(11) 0.0307(9) 0.0309(10) -0.0036(8) 0.0203(9) -0.0020(8)
C22 0.0344(11) 0.0389(11) 0.0231(9) 0.0017(8) 0.0162(8) 0.0008(8)
C23 0.0295(10) 0.0370(10) 0.0243(9) -0.0027(8) 0.0143(8) -0.0017(8)
C24 0.0385(11) 0.0378(11) 0.0250(10) 0.0014(9) 0.0164(9) -0.0016(8)
C25 0.0522(14) 0.0449(12) 0.0355(11) 0.0072(10) 0.0243(11) -0.0061(10)
C26 0.0526(14) 0.0524(13) 0.0269(11) -0.0045(10) 0.0168(10) 0.0004(11)
C27 0.0466(13) 0.0528(13) 0.0333(11) 0.0135(10) 0.0175(10) 0.0085(10)
C28 0.0353(11) 0.0402(11) 0.0336(10) 0.0044(9) 0.0232(9) 0.0012(8)
C29 0.0454(14) 0.0843(19) 0.0375(12) -0.0039(13) 0.0272(11) 0.0068(12)
C30 0.0602(16) 0.0471(13) 0.0761(19) 0.0128(13) 0.0468(15) -0.0026(12)
C31 0.0389(12) 0.0585(14) 0.0504(14) 0.0102(12) 0.0291(11) 0.0080(10)
C32 0.0801(19) 0.0469(13) 0.0459(14) -0.0101(11) 0.0381(14) -0.0181(12)
C33 0.133(3) 0.0412(15) 0.089(3) -0.0014(16) 0.052(2) 0.0023(17)
C34 0.074(2) 0.134(3) 0.086(3) -0.007(2) 0.033(2) -0.040(2)
N1 0.0310(9) 0.0497(10) 0.0259(9) 0.0014(8) 0.0157(7) 0.0010(7)
N2 0.0298(9) 0.0445(9) 0.0230(8) 0.0007(7) 0.0158(7) -0.0006(7)
O1 0.0317(8) 0.0562(9) 0.0276(7) -0.0029(7) 0.0156(6) -0.0052(6)
O2 0.0362(8) 0.0388(7) 0.0251(7) 0.0004(6) 0.0198(6) -0.0001(6)
O3 0.0658(11) 0.0378(8) 0.0324(8) -0.0035(7) 0.0255(8) -0.0099(7)
Al1 0.0331(3) 0.0371(3) 0.0199(3) -0.0034(2) 0.0155(3) -0.0035(2)
Cl1 0.0476(3) 0.0675(4) 0.0226(3) -0.0054(2) 0.0210(2) -0.0022(3)

loop_
_atom_type_symbol
_atom_type_description
_atom_type_scat_dispersion_real
_atom_type_scat_dispersion_imag
_atom_type_scat_source
C C 0.0033 0.0016 'International Tables Vol C Tables 4.2.6.8 and 6.1.1.4'
H H 0.0000 0.0000 'International Tables Vol C Tables 4.2.6.8 and 6.1.1.4'
N N 0.0061 0.0033 'International Tables Vol C Tables 4.2.6.8 and 6.1.1.4'
O O 0.0106 0.0060 'International Tables Vol C Tables 4.2.6.8 and 6.1.1.4'
Al Al 0.0645 0.0514 'International Tables Vol C Tables 4.2.6.8 and 6.1.1.4'
Cl Cl 0.1484 0.1585 'International Tables Vol C Tables 4.2.6.8 and 6.1.1.4'

loop_
_geom_angle_atom_site_label_1
_geom_angle_atom_site_label_2
_geom_angle_atom_site_label_3
_geom_angle
O1 C1 C6 120.16(18)
O1 C1 C2 122.28(18)
C6 C1 C2 117.55(18)
C3 C2 C1 117.33(19)
C3 C2 C7 120.83(19)
C1 C2 C7 121.78(18)
C4 C3 C2 124.6(2)
C4 C3 H3 117.7
C2 C3 H3 117.7
C5 C4 C3 116.78(19)
C5 C4 C11 120.7(2)
C3 C4 C11 122.5(2)
C4 C5 C6 120.3(2)
C4 C5 H5 119.9
C6 C5 H5 119.9
C5 C6 C1 123.37(19)
C5 C6 N1 118.06(18)
C1 C6 N1 118.44(18)
C8 C7 C10 107.50(19)
C8 C7 C9 110.12(19)
C10 C7 C9 107.41(19)
C8 C7 C2 108.97(18)
C10 C7 C2 111.94(18)
C9 C7 C2 110.84(17)
C7 C8 H8A 109.5
C7 C8 H8B 109.5
H8A C8 H8B 109.5
C7 C8 H8C 109.5
H8A C8 H8C 109.5
H8B C8 H8C 109.5
C7 C9 H9A 109.5
C7 C9 H9B 109.5
H9A C9 H9B 109.5
C7 C9 H9C 109.5
H9A C9 H9C 109.5
H9B C9 H9C 109.5
C7 C10 H10A 109.5
C7 C10 H10B 109.5
H10A C10 H10B 109.5
C7 C10 H10C 109.5
H10A C10 H10C 109.5
H10B C10 H10C 109.5
C13 C11 C14 110.1(3)
C13 C11 C12 108.3(2)
C14 C11 C12 108.2(2)
C13 C11 C4 109.3(2)
C14 C11 C4 108.5(2)
C12 C11 C4 112.5(2)
C11 C12 H12A 109.5
C11 C12 H12B 109.5
H12A C12 H12B 109.5
C11 C12 H12C 109.5
H12A C12 H12C 109.5
H12B C12 H12C 109.5
C11 C13 H13A 109.5
C11 C13 H13B 109.5
H13A C13 H13B 109.5
C11 C13 H13C 109.5
H13A C13 H13C 109.5
H13B C13 H13C 109.5
C11 C14 H14A 109.5
C11 C14 H14B 109.5
H14A C14 H14B 109.5
C11 C14 H14C 109.5
H14A C14 H14C 109.5
H14B C14 H14C 109.5
N2 C15 N1 113.44(19)
N2 C15 H15 123.3
N1 C15 H15 123.3
N1 C16 C17 102.77(16)
N1 C16 H16A 111.2
C17 C16 H16A 111.2
N1 C16 H16B 111.2
C17 C16 H16B 111.2
H16A C16 H16B 109.1
N2 C17 C16 102.19(16)
N2 C17 H17A 111.3
C16 C17 H17A 111.3
N2 C17 H17B 111.3
C16 C17 H17B 111.3
H17A C17 H17B 109.2
O2 C18 C23 120.22(17)
O2 C18 C19 123.02(16)
C23 C18 C19 116.74(17)
C20 C19 C18 118.39(17)
C20 C19 C24 120.42(18)
C18 C19 C24 121.16(17)
C19 C20 C21 124.44(18)
C19 C20 H20 117.8
C21 C20 H20 117.8
C22 C21 C20 116.32(18)
C22 C21 C28 120.16(18)
C20 C21 C28 123.47(18)
C23 C22 C21 120.36(18)
C23 C22 H22 119.8
C21 C22 H22 119.8
C22 C23 C18 123.52(18)
C22 C23 N2 118.28(17)
C18 C23 N2 118.07(17)
C26 C24 C27 107.43(18)
C26 C24 C19 110.00(17)
C27 C24 C19 111.99(17)
C26 C24 C25 109.71(18)
C27 C24 C25 107.13(18)
C19 C24 C25 110.48(16)
C24 C25 H25A 109.5
C24 C25 H25B 109.5
H25A C25 H25B 109.5
C24 C25 H25C 109.5
H25A C25 H25C 109.5
H25B C25 H25C 109.5
C24 C26 H26A 109.5
C24 C26 H26B 109.5
H26A C26 H26B 109.5
C24 C26 H26C 109.5
H26A C26 H26C 109.5
H26B C26 H26C 109.5
C24 C27 H27A 109.5
C24 C27 H27B 109.5
H27A C27 H27B 109.5
C24 C27 H27C 109.5
H27A C27 H27C 109.5
H27B C27 H27C 109.5
C21 C28 C31 112.49(17)
C21 C28 C29 110.09(18)
C31 C28 C29 108.14(18)
C21 C28 C30 108.09(17)
C31 C28 C30 108.51(19)
C29 C28 C30 109.5(2)
C28 C29 H29A 109.5
C28 C29 H29B 109.5
H29A C29 H29B 109.5
C28 C29 H29C 109.5
H29A C29 H29C 109.5
H29B C29 H29C 109.5
C28 C30 H30A 109.5
C28 C30 H30B 109.5
H30A C30 H30B 109.5
C28 C30 H30C 109.5
H30A C30 H30C 109.5
H30B C30 H30C 109.5
C28 C31 H31A 109.5
C28 C31 H31B 109.5
H31A C31 H31B 109.5
C28 C31 H31C 109.5
H31A C31 H31C 109.5
H31B C31 H31C 109.5
O3 C32 C34 110.5(3)
O3 C32 C33 107.9(2)
C34 C32 C33 113.1(3)
O3 C32 H32 108.4
C34 C32 H32 108.4
C33 C32 H32 108.4
C32 C33 H33A 109.5
C32 C33 H33B 109.5
H33A C33 H33B 109.5
C32 C33 H33C 109.5
H33A C33 H33C 109.5
H33B C33 H33C 109.5
C32 C34 H34A 109.5
C32 C34 H34B 109.5
H34A C34 H34B 109.5
C32 C34 H34C 109.5
H34A C34 H34C 109.5
H34B C34 H34C 109.5
C15 N1 C6 122.60(18)
C15 N1 C16 109.58(17)
C6 N1 C16 121.18(17)
C15 N2 C23 124.25(18)
C15 N2 C17 110.45(17)
C23 N2 C17 124.62(16)
C1 O1 Al1 153.81(14)
C18 O2 Al1 135.93(12)
C32 O3 Al1 132.42(15)
O3 Al1 O1 110.66(8)
O3 Al1 O2 111.54(8)
O1 Al1 O2 108.83(7)
O3 Al1 Cl1 112.59(6)
O1 Al1 Cl1 105.62(6)
O2 Al1 Cl1 107.32(5)

loop_
_geom_bond_atom_site_label_1
_geom_bond_atom_site_label_2
_geom_bond_distance
C1 O1 1.339(2)
C1 C6 1.401(3)
C1 C2 1.411(3)
C2 C3 1.406(3)
C2 C7 1.538(3)
C3 C4 1.396(3)
C3 H3 0.9500
C4 C5 1.379(3)
C4 C11 1.535(3)
C5 C6 1.383(3)
C5 H5 0.9500
C6 N1 1.436(3)
C7 C8 1.528(3)
C7 C10 1.532(3)
C7 C9 1.533(3)
C8 H8A 0.9800
C8 H8B 0.9800
C8 H8C 0.9800
C9 H9A 0.9800
C9 H9B 0.9800
C9 H9C 0.9800
C10 H10A 0.9800
C10 H10B 0.9800
C10 H10C 0.9800
C11 C13 1.524(4)
C11 C14 1.529(4)
C11 C12 1.533(4)
C12 H12A 0.9800
C12 H12B 0.9800
C12 H12C 0.9800
C13 H13A 0.9800
C13 H13B 0.9800
C13 H13C 0.9800
C14 H14A 0.9800
C14 H14B 0.9800
C14 H14C 0.9800
C15 N2 1.310(3)
C15 N1 1.313(3)
C15 H15 0.9500
C16 N1 1.477(3)
C16 C17 1.535(3)
C16 H16A 0.9900
C16 H16B 0.9900
C17 N2 1.473(3)
C17 H17A 0.9900
C17 H17B 0.9900
C18 O2 1.342(2)
C18 C23 1.409(3)
C18 C19 1.411(3)
C19 C20 1.396(3)
C19 C24 1.539(3)
C20 C21 1.401(3)
C20 H20 0.9500
C21 C22 1.391(3)
C21 C28 1.531(3)
C22 C23 1.379(3)
C22 H22 0.9500
C23 N2 1.427(3)
C24 C26 1.532(3)
C24 C27 1.534(3)
C24 C25 1.541(3)
C25 H25A 0.9800
C25 H25B 0.9800
C25 H25C 0.9800
C26 H26A 0.9800
C26 H26B 0.9800
C26 H26C 0.9800
C27 H27A 0.9800
C27 H27B 0.9800
C27 H27C 0.9800
C28 C31 1.532(3)
C28 C29 1.533(3)
C28 C30 1.540(3)
C29 H29A 0.9800
C29 H29B 0.9800
C29 H29C 0.9800
C30 H30A 0.9800
C30 H30B 0.9800
C30 H30C 0.9800
C31 H31A 0.9800
C31 H31B 0.9800
C31 H31C 0.9800
C32 O3 1.407(3)
C32 C34 1.494(4)
C32 C33 1.524(4)
C32 H32 1.0000
C33 H33A 0.9800
C33 H33B 0.9800
C33 H33C 0.9800
C34 H34A 0.9800
C34 H34B 0.9800
C34 H34C 0.9800
O1 Al1 1.7387(15)
O2 Al1 1.7592(15)
O3 Al1 1.7127(16)
Al1 Cl1 2.1513(7)

loop_
_geom_torsion_atom_site_label_1
_geom_torsion_atom_site_label_2
_geom_torsion_atom_site_label_3
_geom_torsion_atom_site_label_4
_geom_torsion
O1 C1 C2 C3 -176.15(18)
C6 C1 C2 C3 3.0(3)
O1 C1 C2 C7 6.6(3)
C6 C1 C2 C7 -174.29(17)
C1 C2 C3 C4 -1.4(3)
C7 C2 C3 C4 175.93(19)
C2 C3 C4 C5 -1.0(3)
C2 C3 C4 C11 178.9(2)
C3 C4 C5 C6 1.6(3)
C11 C4 C5 C6 -178.3(2)
C4 C5 C6 C1 0.2(3)
C4 C5 C6 N1 -175.80(19)
O1 C1 C6 C5 176.63(19)
C2 C1 C6 C5 -2.5(3)
O1 C1 C6 N1 -7.4(3)
C2 C1 C6 N1 173.43(17)
C3 C2 C7 C8 -115.4(2)
C1 C2 C7 C8 61.7(2)
C3 C2 C7 C10 3.3(3)
C1 C2 C7 C10 -179.5(2)
C3 C2 C7 C9 123.2(2)
C1 C2 C7 C9 -59.6(2)
C5 C4 C11 C13 -55.1(3)
C3 C4 C11 C13 125.0(3)
C5 C4 C11 C14 65.0(3)
C3 C4 C11 C14 -114.9(3)
C5 C4 C11 C12 -175.4(2)
C3 C4 C11 C12 4.7(3)
N1 C16 C17 N2 -11.7(2)
O2 C18 C19 C20 -176.94(16)
C23 C18 C19 C20 4.7(3)
O2 C18 C19 C24 1.0(3)
C23 C18 C19 C24 -177.36(17)
C18 C19 C20 C21 -1.0(3)
C24 C19 C20 C21 -179.03(18)
C19 C20 C21 C22 -2.4(3)
C19 C20 C21 C28 174.98(18)
C20 C21 C22 C23 2.0(3)
C28 C21 C22 C23 -175.45(18)
C21 C22 C23 C18 1.8(3)
C21 C22 C23 N2 177.60(17)
O2 C18 C23 C22 176.35(18)
C19 C18 C23 C22 -5.2(3)
O2 C18 C23 N2 0.5(3)
C19 C18 C23 N2 178.97(16)
C20 C19 C24 C26 111.9(2)
C18 C19 C24 C26 -66.0(2)
C20 C19 C24 C27 -7.5(3)
C18 C19 C24 C27 174.60(18)
C20 C19 C24 C25 -126.81(19)
C18 C19 C24 C25 55.3(2)
C22 C21 C28 C31 -166.19(19)
C20 C21 C28 C31 16.5(3)
C22 C21 C28 C29 -45.5(3)
C20 C21 C28 C29 137.2(2)
C22 C21 C28 C30 74.0(2)
C20 C21 C28 C30 -103.3(2)
N2 C15 N1 C6 -158.08(18)
N2 C15 N1 C16 -6.5(2)
C5 C6 N1 C15 -134.6(2)
C1 C6 N1 C15 49.2(3)
C5 C6 N1 C16 76.9(2)
C1 C6 N1 C16 -99.2(2)
C17 C16 N1 C15 11.5(2)
C17 C16 N1 C6 163.62(17)
N1 C15 N2 C23 168.89(17)
N1 C15 N2 C17 -2.0(2)
C22 C23 N2 C15 140.8(2)
C18 C23 N2 C15 -43.2(3)
C22 C23 N2 C17 -49.5(3)
C18 C23 N2 C17 126.5(2)
C16 C17 N2 C15 9.0(2)
C16 C17 N2 C23 -161.86(18)
C6 C1 O1 Al1 44.8(4)
C2 C1 O1 Al1 -136.1(3)
C23 C18 O2 Al1 -55.7(3)
C19 C18 O2 Al1 125.99(18)
C34 C32 O3 Al1 92.3(3)
C33 C32 O3 Al1 -143.6(2)
C32 O3 Al1 O1 132.2(2)
C32 O3 Al1 O2 -106.5(2)
C32 O3 Al1 Cl1 14.3(2)
C1 O1 Al1 O3 17.2(3)
C1 O1 Al1 O2 -105.7(3)
C1 O1 Al1 Cl1 139.4(3)
C18 O2 Al1 O3 -0.8(2)
C18 O2 Al1 O1 121.60(17)
C18 O2 Al1 Cl1 -124.54(17)

loop_
_platon_squeeze_void_nr
_platon_squeeze_void_average_x
_platon_squeeze_void_average_y
_platon_squeeze_void_average_z
_platon_squeeze_void_volume
_platon_squeeze_void_count_electrons
1 0.000 0.000 0.000 295.5 90.5
2 0.000 0.500 0.500 295.4 90.4
